data_7110111
loop_
_publ_author_name
'Fa-Nian Shi'
'Filipe A. Almeida Paz'
'Paulo Ribeiro-Claro'
'Joao Rocha'

_publ_section_title
;
 Transposition of chirality from diphosphonate metal-organic framework
 precursors onto porous lanthanide pyrophosphates
;
_journal_name_full Chem.Commun.
_journal_page_first 11668
_journal_paper_doi 10.1039/c3cc46503a
_journal_volume 49
_journal_year 2013
_chemical_absolute_configuration unk
_chemical_formula_sum 'C3 H8 Dy2 O11.5 P3'
_chemical_formula_weight 646.00
_chemical_name_systematic
; 
 ? 
;
_space_group_IT_number 199
_symmetry_cell_setting cubic
_symmetry_space_group_name_Hall 'I 2b 2c 3'
_symmetry_space_group_name_H-M 'I 21 3'
_atom_sites_solution_primary direct
_atom_sites_solution_secondary difmap
_audit_creation_method SHELXL-97
_cell_angle_alpha 90.00
_cell_angle_beta 90.00
_cell_angle_gamma 90.00
_cell_formula_units_Z 8
_cell_length_a 13.5416(2)
_cell_length_b 13.5416(2)
_cell_length_c 13.5416(2)
_cell_measurement_reflns_used 9839
_cell_measurement_temperature 100(2)
_cell_measurement_theta_max 39.84
_cell_measurement_theta_min 2.13
_cell_volume 2483.19(6)
_computing_cell_refinement 'Bruker SMART'
_computing_data_collection 'Bruker SMART'
_computing_data_reduction 'Bruker SAINT'
_computing_molecular_graphics 'Bruker SHELXTL'
_computing_publication_material 'Bruker SHELXTL'
_computing_structure_refinement 'SHELXL-97 (Sheldrick, 2008)'
_computing_structure_solution 'SHELXS-97 (Sheldrick, 2008)'
_diffrn_ambient_temperature 100(2)
_diffrn_measured_fraction_theta_full 0.995
_diffrn_measured_fraction_theta_max 0.995
_diffrn_measurement_device_type 'CCD area detector'
_diffrn_measurement_method 'phi and omega scans'
_diffrn_radiation_monochromator graphite
_diffrn_radiation_source 'fine-focus sealed tube'
_diffrn_radiation_type MoK\a
_diffrn_radiation_wavelength 0.71073
_diffrn_reflns_av_R_equivalents 0.0546
_diffrn_reflns_av_sigmaI/netI 0.0285
_diffrn_reflns_limit_h_max 24
_diffrn_reflns_limit_h_min -22
_diffrn_reflns_limit_k_max 23
_diffrn_reflns_limit_k_min -22
_diffrn_reflns_limit_l_max 24
_diffrn_reflns_limit_l_min -24
_diffrn_reflns_number 34956
_diffrn_reflns_theta_full 40.08
_diffrn_reflns_theta_max 40.08
_diffrn_reflns_theta_min 2.13
_exptl_absorpt_coefficient_mu 12.385
_exptl_absorpt_correction_T_max 0.2760
_exptl_absorpt_correction_T_min 0.1908
_exptl_absorpt_correction_type multi-scan
_exptl_absorpt_process_details Sadabs
_exptl_crystal_colour colorless
_exptl_crystal_density_diffrn 3.456
_exptl_crystal_density_method 'not measured'
_exptl_crystal_description prism
_exptl_crystal_F_000 2360
_exptl_crystal_size_max 0.20
_exptl_crystal_size_mid 0.18
_exptl_crystal_size_min 0.14
_refine_diff_density_max 1.871
_refine_diff_density_min -2.219
_refine_diff_density_rms 0.230
_refine_ls_abs_structure_details 'Flack H D (1983), Acta Cryst. A39, 876-881'
_refine_ls_abs_structure_Flack 0.019(15)
_refine_ls_extinction_method none
_refine_ls_goodness_of_fit_ref 1.112
_refine_ls_matrix_type full
_refine_ls_number_parameters 71
_refine_ls_number_reflns 2605
_refine_ls_number_restraints 0
_refine_ls_restrained_S_all 1.112
_refine_ls_R_factor_all 0.0298
_refine_ls_R_factor_gt 0.0273
_refine_ls_shift/su_max 0.003
_refine_ls_shift/su_mean 0.000
_refine_ls_structure_factor_coef Fsqd
_refine_ls_weighting_details 'calc w=1/[\s^2^(Fo^2^)+(0.0338P)^2^+2.2838P] where P=(Fo^2^+2Fc^2^)/3'
_refine_ls_weighting_scheme calc
_refine_ls_wR_factor_gt 0.0640
_refine_ls_wR_factor_ref 0.0649
_reflns_number_gt 2453
_reflns_number_total 2605
_reflns_threshold_expression >2sigma(I)
_cod_data_source_file c3cc46503a.txt
_cod_data_source_block publication_text
_cod_original_sg_symbol_H-M I2(1)3
_cod_original_formula_sum 'C3 H8 Dy2 O11.50 P3'
_cod_database_code 7110111

loop_
_symmetry_equiv_pos_as_xyz
'x, y, z'
'-x+1/2, -y, z+1/2'
'-x, y+1/2, -z+1/2'
'x+1/2, -y+1/2, -z'
'z, x, y'
'z+1/2, -x+1/2, -y'
'-z+1/2, -x, y+1/2'
'-z, x+1/2, -y+1/2'
'y, z, x'
'-y, z+1/2, -x+1/2'
'y+1/2, -z+1/2, -x'
'-y+1/2, -z, x+1/2'
'x+1/2, y+1/2, z+1/2'
'-x+1, -y+1/2, z+1'
'-x+1/2, y+1, -z+1'
'x+1, -y+1, -z+1/2'
'z+1/2, x+1/2, y+1/2'
'z+1, -x+1, -y+1/2'
'-z+1, -x+1/2, y+1'
'-z+1/2, x+1, -y+1'
'y+1/2, z+1/2, x+1/2'
'-y+1/2, z+1, -x+1'
'y+1, -z+1, -x+1/2'
'-y+1, -z+1/2, x+1'

loop_
_atom_site_label
_atom_site_type_symbol
_atom_site_fract_x
_atom_site_fract_y
_atom_site_fract_z
_atom_site_U_iso_or_equiv
_atom_site_adp_type
_atom_site_occupancy
_atom_site_symmetry_multiplicity
_atom_site_calc_flag
_atom_site_refinement_flags
_atom_site_disorder_group
Dy1 Dy 0.678583(10) 0.321417(10) 0.821417(10) 0.01153(5) Uani 1 3 d S .
Dy2 Dy 0.528509(12) 0.471491(12) 0.971491(12) 0.01771(6) Uani 1 3 d S .
P1 P 0.44526(7) 0.39160(7) 0.72902(7) 0.01700(15) Uani 1 1 d . .
O1 O 0.5224(2) 0.39175(18) 0.8110(2) 0.0187(4) Uani 1 1 d . .
O2 O 0.4919(4) 0.5975(3) 0.8724(2) 0.0480(13) Uani 1 1 d . .
O3 O 0.8025(2) 0.2363(3) 0.8788(2) 0.0268(6) Uani 1 1 d . .
O4A O 0.3529(8) 0.4881(8) 0.8763(7) 0.024(2) Uani 0.172(7) 1 d P 1
C2A C 0.3529(8) 0.4881(8) 0.8763(7) 0.024(2) Uani 0.172(7) 1 d P 1
O4B O 0.2625(11) 0.4896(15) 0.7879(13) 0.117(7) Uani 0.328(7) 1 d P 2
C2B C 0.2625(11) 0.4896(15) 0.7879(13) 0.117(7) Uani 0.328(7) 1 d P 2
O5 O 0.4255(3) 0.5745(3) 1.0745(3) 0.053(2) Uani 1 3 d S .
C1 C 0.3707(5) 0.5000 0.7500 0.048(3) Uani 1 2 d S .

loop_
_atom_site_aniso_label
_atom_site_aniso_U_11
_atom_site_aniso_U_22
_atom_site_aniso_U_33
_atom_site_aniso_U_23
_atom_site_aniso_U_13
_atom_site_aniso_U_12
Dy1 0.01153(5) 0.01153(5) 0.01153(5) 0.00112(4) -0.00112(4) -0.00112(4)
Dy2 0.01771(6) 0.01771(6) 0.01771(6) -0.00082(5) 0.00082(5) 0.00082(5)
P1 0.0164(4) 0.0173(4) 0.0173(4) 0.0064(3) -0.0057(3) -0.0069(3)
O1 0.0191(10) 0.0142(9) 0.0228(11) -0.0003(8) -0.0100(9) 0.0020(8)
O2 0.097(4) 0.0276(16) 0.0198(14) 0.0003(12) -0.0104(18) 0.035(2)
O3 0.0243(13) 0.0330(15) 0.0230(13) -0.0118(11) -0.0122(11) 0.0138(11)
O4A 0.029(5) 0.022(4) 0.021(4) 0.004(3) 0.008(3) -0.003(4)
C2A 0.029(5) 0.022(4) 0.021(4) 0.004(3) 0.008(3) -0.003(4)
O4B 0.085(9) 0.165(16) 0.100(11) 0.081(12) 0.000(7) -0.035(10)
C2B 0.085(9) 0.165(16) 0.100(11) 0.081(12) 0.000(7) -0.035(10)
O5 0.053(2) 0.053(2) 0.053(2) -0.0158(17) 0.0158(17) 0.0158(17)
C1 0.012(2) 0.027(3) 0.106(8) 0.026(4) 0.000 0.000

loop_
_atom_type_symbol
_atom_type_description
_atom_type_scat_dispersion_real
_atom_type_scat_dispersion_imag
_atom_type_scat_source
C C 0.0033 0.0016 'International Tables Vol C Tables 4.2.6.8 and 6.1.1.4'
H H 0.0000 0.0000 'International Tables Vol C Tables 4.2.6.8 and 6.1.1.4'
O O 0.0106 0.0060 'International Tables Vol C Tables 4.2.6.8 and 6.1.1.4'
P P 0.1023 0.0942 'International Tables Vol C Tables 4.2.6.8 and 6.1.1.4'
Dy Dy -0.1892 4.4098 'International Tables Vol C Tables 4.2.6.8 and 6.1.1.4'

loop_
_geom_angle_atom_site_label_1
_geom_angle_atom_site_label_2
_geom_angle_atom_site_label_3
_geom_angle
_geom_angle_site_symmetry_1
_geom_angle_site_symmetry_3
O3 Dy1 O3 93.20(10) . 7_665
O3 Dy1 O3 93.20(10) . 10_646
O3 Dy1 O3 93.20(10) 7_665 10_646
O3 Dy1 O1 159.94(12) . .
O3 Dy1 O1 87.66(10) 7_665 .
O3 Dy1 O1 106.77(11) 10_646 .
O3 Dy1 O1 106.77(11) . 7_665
O3 Dy1 O1 159.94(12) 7_665 7_665
O3 Dy1 O1 87.66(10) 10_646 7_665
O1 Dy1 O1 72.96(10) . 7_665
O3 Dy1 O1 87.66(10) . 10_646
O3 Dy1 O1 106.77(11) 7_665 10_646
O3 Dy1 O1 159.94(12) 10_646 10_646
O1 Dy1 O1 72.96(10) . 10_646
O1 Dy1 O1 72.96(10) 7_665 10_646
O3 Dy1 Dy2 122.97(7) . .
O3 Dy1 Dy2 122.97(7) 7_665 .
O3 Dy1 Dy2 122.97(7) 10_646 .
O1 Dy1 Dy2 43.36(7) . .
O1 Dy1 Dy2 43.36(7) 7_665 .
O1 Dy1 Dy2 43.36(6) 10_646 .
O2 Dy2 O2 115.18(7) . 7_665
O2 Dy2 O2 115.18(7) . 10_646
O2 Dy2 O2 115.18(7) 7_665 10_646
O2 Dy2 O5 77.13(10) . .
O2 Dy2 O5 77.12(10) 7_665 .
O2 Dy2 O5 77.12(10) 10_646 .
O2 Dy2 O1 78.09(11) . .
O2 Dy2 O1 143.64(12) 7_665 .
O2 Dy2 O1 84.54(16) 10_646 .
O5 Dy2 O1 138.92(6) . .
O2 Dy2 O1 143.64(12) . 10_646
O2 Dy2 O1 84.54(16) 7_665 10_646
O2 Dy2 O1 78.10(11) 10_646 10_646
O5 Dy2 O1 138.92(6) . 10_646
O1 Dy2 O1 69.37(10) . 10_646
O2 Dy2 O1 84.54(16) . 7_665
O2 Dy2 O1 78.10(11) 7_665 7_665
O2 Dy2 O1 143.64(12) 10_646 7_665
O5 Dy2 O1 138.92(6) . 7_665
O1 Dy2 O1 69.37(10) . 7_665
O1 Dy2 O1 69.37(10) 10_646 7_665
O2 Dy2 C2A 59.0(2) . 7_665
O2 Dy2 C2A 57.0(3) 7_665 7_665
O2 Dy2 C2A 150.9(2) 10_646 7_665
O5 Dy2 C2A 73.8(2) . 7_665
O1 Dy2 C2A 118.7(2) . 7_665
O1 Dy2 C2A 124.8(2) 10_646 7_665
O1 Dy2 C2A 65.3(2) 7_665 7_665
O2 Dy2 O4A 59.0(2) . 7_665
O2 Dy2 O4A 57.0(3) 7_665 7_665
O2 Dy2 O4A 150.9(2) 10_646 7_665
O5 Dy2 O4A 73.8(2) . 7_665
O1 Dy2 O4A 118.7(2) . 7_665
O1 Dy2 O4A 124.8(2) 10_646 7_665
O1 Dy2 O4A 65.3(2) 7_665 7_665
C2A Dy2 O4A 0.0(5) 7_665 7_665
O2 Dy2 C2A 150.9(2) . 10_646
O2 Dy2 C2A 59.0(2) 7_665 10_646
O2 Dy2 C2A 57.0(3) 10_646 10_646
O5 Dy2 C2A 73.8(2) . 10_646
O1 Dy2 C2A 124.8(2) . 10_646
O1 Dy2 C2A 65.3(2) 10_646 10_646
O1 Dy2 C2A 118.7(2) 7_665 10_646
C2A Dy2 C2A 112.51(18) 7_665 10_646
O4A Dy2 C2A 112.51(18) 7_665 10_646
O2 Dy2 O4A 150.9(2) . 10_646
O2 Dy2 O4A 59.0(2) 7_665 10_646
O2 Dy2 O4A 57.0(3) 10_646 10_646
O5 Dy2 O4A 73.8(2) . 10_646
O1 Dy2 O4A 124.8(2) . 10_646
O1 Dy2 O4A 65.3(2) 10_646 10_646
O1 Dy2 O4A 118.7(2) 7_665 10_646
C2A Dy2 O4A 112.51(18) 7_665 10_646
O4A Dy2 O4A 112.51(18) 7_665 10_646
C2A Dy2 O4A 0.0(6) 10_646 10_646
O2 Dy2 O4A 57.0(3) . .
O2 Dy2 O4A 150.9(2) 7_665 .
O2 Dy2 O4A 59.0(2) 10_646 .
O5 Dy2 O4A 73.8(2) . .
O1 Dy2 O4A 65.3(2) . .
O1 Dy2 O4A 118.7(2) 10_646 .
O1 Dy2 O4A 124.8(2) 7_665 .
C2A Dy2 O4A 112.51(18) 7_665 .
O4A Dy2 O4A 112.51(18) 7_665 .
C2A Dy2 O4A 112.51(18) 10_646 .
O4A Dy2 O4A 112.51(18) 10_646 .
O3 P1 O2 112.7(2) 17_445 16_456
O3 P1 O1 111.22(15) 17_445 .
O2 P1 O1 111.9(2) 16_456 .
O3 P1 C1 107.8(2) 17_445 .
O2 P1 C1 107.2(2) 16_456 .
O1 P1 C1 105.53(16) . .
P1 O1 Dy1 131.85(16) . .
P1 O1 Dy2 132.53(16) . .
Dy1 O1 Dy2 95.56(9) . .
P1 O2 Dy2 135.4(3) 16_456 .
P1 O3 Dy1 149.7(2) 21_545 .
C1 O4A Dy2 110.8(5) . .
C2B O4B O4B 0.0(16) 16_456 16_456
C2B O4B C1 70.0(6) 16_456 .
O4B O4B C1 70.0(6) 16_456 .
C2B C1 O4B 0.0(4) 16_456 16_456
C2B C1 O4B 40.0(11) 16_456 .
O4B C1 O4B 40.0(11) 16_456 .
C2B C1 O4A 101.7(8) 16_456 .
O4B C1 O4A 101.7(8) 16_456 .
O4B C1 O4A 62.4(7) . .
C2B C1 C2A 62.4(7) 16_456 16_456
O4B C1 C2A 62.4(7) 16_456 16_456
O4B C1 C2A 101.7(8) . 16_456
O4A C1 C2A 164.1(9) . 16_456
C2B C1 O4A 62.4(7) 16_456 16_456
O4B C1 O4A 62.4(7) 16_456 16_456
O4B C1 O4A 101.7(8) . 16_456
O4A C1 O4A 164.1(9) . 16_456
C2A C1 O4A 0.0(7) 16_456 16_456
C2B C1 P1 123.2(9) 16_456 .
O4B C1 P1 123.2(9) 16_456 .
O4B C1 P1 120.3(8) . .
O4A C1 P1 99.1(4) . .
C2A C1 P1 89.9(4) 16_456 .
O4A C1 P1 89.9(4) 16_456 .
C2B C1 P1 120.3(8) 16_456 16_456
O4B C1 P1 120.3(8) 16_456 16_456
O4B C1 P1 123.2(9) . 16_456
O4A C1 P1 89.9(4) . 16_456
C2A C1 P1 99.1(4) 16_456 16_456
O4A C1 P1 99.1(4) 16_456 16_456
P1 C1 P1 111.9(3) . 16_456

loop_
_geom_bond_atom_site_label_1
_geom_bond_atom_site_label_2
_geom_bond_distance
_geom_bond_site_symmetry_2
Dy1 O3 2.178(3) .
Dy1 O3 2.178(3) 7_665
Dy1 O3 2.178(3) 10_646
Dy1 O1 2.324(3) .
Dy1 O1 2.324(3) 7_665
Dy1 O1 2.324(3) 10_646
Dy1 Dy2 3.5199(4) .
Dy2 O2 2.227(3) .
Dy2 O2 2.227(3) 7_665
Dy2 O2 2.227(3) 10_646
Dy2 O5 2.416(8) .
Dy2 O1 2.428(3) .
Dy2 O1 2.428(3) 10_646
Dy2 O1 2.428(3) 7_665
Dy2 C2A 2.714(12) 7_665
Dy2 O4A 2.714(12) 7_665
Dy2 C2A 2.714(12) 10_646
Dy2 O4A 2.714(12) 10_646
Dy2 O4A 2.714(12) .
P1 O3 1.509(3) 17_445
P1 O2 1.519(4) 16_456
P1 O1 1.524(3) .
P1 C1 1.804(4) .
O2 P1 1.519(4) 16_456
O3 P1 1.509(3) 21_545
O4A C1 1.734(10) .
O4B C2B 1.07(3) 16_456
O4B O4B 1.07(3) 16_456
O4B C1 1.559(15) .
C1 C2B 1.559(15) 16_456
C1 O4B 1.559(15) 16_456
C1 C2A 1.734(10) 16_456
C1 O4A 1.734(10) 16_456
C1 P1 1.804(4) 16_456
